data_2205293
loop_
_publ_author_name
'Ma, Ai-Qing'
'Zhu, Long-Guan'
'Ng, Seik Weng'

_publ_section_title
;Poly[[[(2,2'-bipyridine)copper(II)]-hemi-\m~2~-2-nitroterephthalato-hemi-\m~4~-2-nitroterephthalato]
 monohydrate]
;
_journal_issue 3
_journal_name_full 'Acta Crystallographica Section E'
_journal_page_first m483
_journal_page_last m484
_journal_paper_doi 10.1107/S1600536805003466
_journal_volume 61
_journal_year 2005
_chemical_formula_iupac '[Cu (C8 H3 N O6) (C10 H8 N2)], H2 O'
_chemical_formula_moiety 'C18 H11 Cu N3 O6, H2 O'
_chemical_formula_sum 'C18 H13 Cu N3 O7'
_chemical_formula_weight 446.85
_chemical_name_systematic
;Poly[[[(2,2'-bipyridine)copper(II)]-hemi(\m~2~-2-nitroterephthalato)hemi(\m~4~-
2-nitroterephthalato)]
 monohydrate]
;
_space_group_IT_number 2
_symmetry_cell_setting triclinic
_symmetry_space_group_name_Hall '-P 1'
_symmetry_space_group_name_H-M 'P -1'
_atom_sites_solution_hydrogens geom
_atom_sites_solution_primary direct
_atom_sites_solution_secondary difmap
_audit_creation_method SHELXL-97
_cell_angle_alpha 94.156(2)
_cell_angle_beta 107.839(2)
_cell_angle_gamma 113.535(2)
_cell_formula_units_Z 2
_cell_length_a 9.5370(10)
_cell_length_b 9.9500(10)
_cell_length_c 11.3630(10)
_cell_measurement_reflns_used 963
_cell_measurement_temperature 295(2)
_cell_measurement_theta_max 20.4
_cell_measurement_theta_min 2.3
_cell_volume 917.31(16)
_computing_cell_refinement 'SAINT (Bruker, 2002)'
_computing_data_collection 'SMART (Bruker, 2002)'
_computing_data_reduction SAINT
_computing_molecular_graphics 'ORTEPII (Johnson, 1976)'
_computing_publication_material SHELXL97
_computing_structure_refinement 'SHELXL97 (Sheldrick, 1997)'
_computing_structure_solution 'SHELXS97 (Sheldrick, 1997)'
_diffrn_ambient_temperature 295(2)
_diffrn_measured_fraction_theta_full 0.981
_diffrn_measured_fraction_theta_max 0.981
_diffrn_measurement_device_type 'Bruker APEX area-detector'
_diffrn_measurement_method '\f and \w'
_diffrn_radiation_monochromator graphite
_diffrn_radiation_source 'fine-focus sealed tube'
_diffrn_radiation_type MoK\a
_diffrn_radiation_wavelength 0.71073
_diffrn_reflns_av_R_equivalents 0.048
_diffrn_reflns_av_sigmaI/netI 0.113
_diffrn_reflns_limit_h_max 11
_diffrn_reflns_limit_h_min -11
_diffrn_reflns_limit_k_max 12
_diffrn_reflns_limit_k_min -12
_diffrn_reflns_limit_l_max 11
_diffrn_reflns_limit_l_min -14
_diffrn_reflns_number 5077
_diffrn_reflns_theta_full 26.00
_diffrn_reflns_theta_max 26.00
_diffrn_reflns_theta_min 1.93
_diffrn_standards_decay_% 0
_diffrn_standards_interval_count 0
_diffrn_standards_interval_time 0
_diffrn_standards_number 0
_exptl_absorpt_coefficient_mu 1.239
_exptl_absorpt_correction_T_max 0.817
_exptl_absorpt_correction_T_min 0.764
_exptl_absorpt_correction_type multi-scan
_exptl_absorpt_process_details '(SADABS; Bruker, 2002)'
_exptl_crystal_colour Blue
_exptl_crystal_density_diffrn 1.618
_exptl_crystal_density_method 'not measured'
_exptl_crystal_description Block
_exptl_crystal_F_000 454
_exptl_crystal_size_max 0.23
_exptl_crystal_size_mid 0.19
_exptl_crystal_size_min 0.17
_refine_diff_density_max 0.401
_refine_diff_density_min -0.405
_refine_ls_extinction_method none
_refine_ls_goodness_of_fit_ref 0.905
_refine_ls_hydrogen_treatment mixed
_refine_ls_matrix_type full
_refine_ls_number_parameters 295
_refine_ls_number_reflns 3534
_refine_ls_number_restraints 29
_refine_ls_restrained_S_all 0.928
_refine_ls_R_factor_all 0.0802
_refine_ls_R_factor_gt 0.0518
_refine_ls_shift/su_max 0.001
_refine_ls_shift/su_mean 0.000
_refine_ls_structure_factor_coef Fsqd
_refine_ls_weighting_details 'calc w = 1/[\s^2^(Fo^2^)+(0.0309P)^2^] where P = (Fo^2^+2Fc^2^)/3'
_refine_ls_weighting_scheme calc
_refine_ls_wR_factor_gt 0.0995
_refine_ls_wR_factor_ref 0.1083
_reflns_number_gt 2227
_reflns_number_total 3534
_reflns_threshold_expression I>2\s(I)
_cod_data_source_file kp6038.cif
_cod_data_source_block I
_cod_depositor_comments
;
The following automatic conversions were performed:
'_symmetry_cell_setting' value 'Triclinic' changed to 'triclinic'
according to '/home/saulius/struct/CIF-dictionaries/cif_core.dic'
dictionary named 'cif_core.dic' version 2.4.1 from 2010-06-29.

Automatic conversion script
Id: cif_fix_enum 1527 2010-12-29 10:47:43Z saulius 

The following automatic conversions were performed:

'_symmetry_cell_setting' value 'Triclinic' changed to 'triclinic'
according to /home/saulius/struct/CIF-dictionaries/cif_core.dic
dictionary named 'cif_core.dic' version 2.4.1 from 2010-06-29.

Automatic conversion script
Id: cif_fix_values 1715 2011-07-08 13:25:40Z adriana 
;
_cod_database_code 2205293
_cod_database_fobs_code 2205293

loop_
_symmetry_equiv_pos_as_xyz
'x, y, z'
'-x, -y, -z'

loop_
_atom_site_label
_atom_site_fract_x
_atom_site_fract_y
_atom_site_fract_z
_atom_site_U_iso_or_equiv
_atom_site_adp_type
_atom_site_calc_flag
_atom_site_refinement_flags
_atom_site_occupancy
_atom_site_disorder_assembly
_atom_site_disorder_group
_atom_site_type_symbol
Cu1 0.49376(7) 0.33223(6) 0.52464(5) 0.0378(2) Uani d . 1 . . Cu
O1 0.5543(4) 0.4071(4) 0.7055(3) 0.0525(9) Uani d . 1 . . O
O2 0.3151(6) 0.2287(5) 0.6951(4) 0.0899(14) Uani d . 1 . . O
O3 0.7700(13) 0.3680(13) 0.9325(9) 0.124(4) Uani d PU 0.50 A -1 O
O4 0.8944(16) 0.6084(18) 0.9832(13) 0.174(6) Uani d PU 0.50 A -1 O
O5 0.3408(4) 0.4212(3) 0.4883(3) 0.0376(8) Uani d U 1 . . O
O6 0.1063(4) 0.2104(4) 0.3970(4) 0.0772(12) Uani d U 1 . . O
O7 0.0193(10) 0.3611(9) 0.2169(7) 0.082(3) Uani d P 0.50 B -2 O
O8 -0.2353(10) 0.2929(11) 0.1863(7) 0.095(3) Uani d P 0.50 B -2 O
O1W 0.1511(8) 0.0196(7) 0.8189(4) 0.135(2) Uani d D 1 . . O
H1W1 0.211(7) 0.088(6) 0.791(6) 0.161 Uiso d D 1 . . H
H1W2 0.058(4) -0.035(7) 0.761(5) 0.161 Uiso d D 1 . . H
N1 0.6448(5) 0.2354(4) 0.5605(4) 0.0453(10) Uani d . 1 . . N
N2 0.4367(5) 0.2277(4) 0.3480(4) 0.0457(11) Uani d . 1 . . N
N3 0.7732(13) 0.4851(17) 0.9639(11) 0.112(5) Uani d PD 0.50 A -1 N
N4 -0.0966(12) 0.3505(10) 0.2492(6) 0.055(2) Uani d PD 0.50 B -2 N
C1 0.7537(6) 0.2502(6) 0.6743(6) 0.0598(15) Uani d . 1 . . C
H1 0.7618 0.3100 0.7452 0.072 Uiso calc R 1 . . H
C2 0.8528(7) 0.1797(7) 0.6887(7) 0.0756(19) Uani d . 1 . . C
H2 0.9271 0.1915 0.7686 0.091 Uiso calc R 1 . . H
C3 0.8426(8) 0.0933(7) 0.5872(8) 0.084(2) Uani d . 1 . . C
H3 0.9083 0.0435 0.5968 0.100 Uiso calc R 1 . . H
C4 0.7371(8) 0.0790(6) 0.4716(7) 0.0711(19) Uani d . 1 . . C
H4 0.7324 0.0219 0.4007 0.085 Uiso calc R 1 . . H
C5 0.6346(6) 0.1498(5) 0.4577(5) 0.0482(14) Uani d . 1 . . C
C6 0.5173(7) 0.1441(5) 0.3380(5) 0.0484(13) Uani d . 1 . . C
C7 0.4862(9) 0.0596(7) 0.2239(6) 0.080(2) Uani d . 1 . . C
H7 0.5444 0.0047 0.2191 0.096 Uiso calc R 1 . . H
C8 0.3671(11) 0.0574(8) 0.1161(7) 0.108(3) Uani d . 1 . . C
H8 0.3405 -0.0024 0.0384 0.130 Uiso calc R 1 . . H
C9 0.2889(8) 0.1448(7) 0.1258(5) 0.082(2) Uani d . 1 . . C
H9 0.2113 0.1476 0.0540 0.099 Uiso calc R 1 . . H
C10 0.3262(7) 0.2286(6) 0.2427(5) 0.0572(15) Uani d . 1 . . C
H10 0.2726 0.2876 0.2483 0.069 Uiso calc R 1 . . H
C11 0.4450(8) 0.3425(6) 0.7509(5) 0.0537(15) Uani d . 1 . . C
C12 0.4756(7) 0.4223(6) 0.8818(4) 0.0509(14) Uani d . 1 . . C
C13 0.6295(7) 0.5016(6) 0.9743(5) 0.0568(15) Uani d D 1 . 3 C
H13 0.7196 0.5035 0.9574 0.068 Uiso calc PR 0.50 . 3 H
C14 0.3445(7) 0.4221(6) 0.9099(5) 0.0586(15) Uani d . 1 . 3 C
H14 0.2383 0.3699 0.8500 0.070 Uiso calc R 1 . 3 H
C15 0.1838(6) 0.3429(6) 0.4485(5) 0.0429(12) Uani d . 1 . . C
C16 0.0913(5) 0.4293(5) 0.4740(5) 0.0375(11) Uani d . 1 . . C
C17 0.1391(5) 0.5109(5) 0.5937(5) 0.0423(12) Uani d . 1 . 4 C
H17 0.2323 0.5192 0.6580 0.051 Uiso calc R 1 . 4 H
C18 -0.0489(6) 0.4195(5) 0.3816(5) 0.0449(13) Uani d D 1 . 4 C
H18 -0.0832 0.3641 0.3002 0.054 Uiso calc PR 0.50 . 4 H

loop_
_atom_site_aniso_label
_atom_site_aniso_U_11
_atom_site_aniso_U_22
_atom_site_aniso_U_33
_atom_site_aniso_U_12
_atom_site_aniso_U_13
_atom_site_aniso_U_23
Cu1 0.0397(4) 0.0434(4) 0.0398(4) 0.0257(3) 0.0182(3) 0.0037(3)
O1 0.055(2) 0.071(3) 0.043(2) 0.038(2) 0.0205(19) 0.0063(19)
O2 0.114(4) 0.060(3) 0.066(3) 0.004(3) 0.047(3) -0.010(2)
O3 0.148(8) 0.162(8) 0.098(7) 0.115(7) 0.035(5) 0.014(6)
O4 0.124(8) 0.228(11) 0.183(10) 0.083(7) 0.080(7) -0.005(7)
O5 0.0262(18) 0.044(2) 0.046(2) 0.0189(17) 0.0153(15) 0.0051(15)
O6 0.046(2) 0.041(2) 0.132(3) 0.020(2) 0.022(2) -0.009(2)
O7 0.075(6) 0.119(7) 0.063(5) 0.052(6) 0.032(5) 0.007(5)
O8 0.052(6) 0.148(9) 0.063(6) 0.053(6) -0.006(4) -0.025(5)
O1W 0.134(5) 0.109(5) 0.073(3) -0.012(4) 0.017(3) 0.012(3)
N1 0.041(3) 0.041(3) 0.063(3) 0.021(2) 0.026(2) 0.014(2)
N2 0.058(3) 0.047(3) 0.043(3) 0.029(2) 0.026(2) 0.008(2)
N3 0.163(16) 0.128(13) 0.054(7) 0.091(13) 0.021(9) 0.001(8)
N4 0.045(6) 0.069(7) 0.052(6) 0.034(6) 0.010(5) -0.002(5)
C1 0.046(4) 0.057(4) 0.084(4) 0.030(3) 0.023(3) 0.021(3)
C2 0.047(4) 0.075(5) 0.119(6) 0.040(4) 0.027(4) 0.041(4)
C3 0.072(5) 0.064(5) 0.160(8) 0.054(4) 0.063(5) 0.051(5)
C4 0.072(5) 0.056(4) 0.126(6) 0.044(4) 0.066(4) 0.033(4)
C5 0.054(4) 0.031(3) 0.077(4) 0.019(3) 0.045(3) 0.014(3)
C6 0.057(4) 0.041(3) 0.057(4) 0.021(3) 0.037(3) 0.007(3)
C7 0.119(6) 0.073(5) 0.072(5) 0.053(5) 0.055(4) 0.007(4)
C8 0.193(9) 0.085(5) 0.064(5) 0.066(6) 0.067(5) 0.000(4)
C9 0.110(6) 0.079(5) 0.043(4) 0.037(5) 0.017(4) 0.006(3)
C10 0.070(4) 0.057(4) 0.042(3) 0.027(3) 0.019(3) 0.002(3)
C11 0.081(5) 0.042(3) 0.035(3) 0.028(4) 0.018(3) 0.000(3)
C12 0.077(4) 0.044(3) 0.033(3) 0.026(3) 0.022(3) 0.004(2)
C13 0.058(4) 0.067(4) 0.051(4) 0.030(4) 0.026(3) 0.000(3)
C14 0.054(4) 0.070(4) 0.038(3) 0.019(3) 0.013(3) -0.003(3)
C15 0.043(3) 0.039(3) 0.053(3) 0.023(3) 0.020(3) 0.009(3)
C16 0.024(3) 0.035(3) 0.059(3) 0.014(2) 0.021(2) 0.012(2)
C17 0.025(3) 0.049(3) 0.057(3) 0.020(3) 0.014(2) 0.015(3)
C18 0.040(3) 0.044(3) 0.054(3) 0.018(3) 0.024(3) 0.010(3)

loop_
_atom_type_symbol
_atom_type_description
_atom_type_scat_dispersion_real
_atom_type_scat_dispersion_imag
_atom_type_scat_source
C C 0.0033 0.0016 'International Tables Vol C Tables 4.2.6.8 and 6.1.1.4'
H H 0.0000 0.0000 'International Tables Vol C Tables 4.2.6.8 and 6.1.1.4'
N N 0.0061 0.0033 'International Tables Vol C Tables 4.2.6.8 and 6.1.1.4'
O O 0.0106 0.0060 'International Tables Vol C Tables 4.2.6.8 and 6.1.1.4'
Cu Cu 0.3201 1.2651 'International Tables Vol C Tables 4.2.6.8 and 6.1.1.4'

loop_
_geom_angle_atom_site_label_1
_geom_angle_atom_site_label_2
_geom_angle_atom_site_label_3
_geom_angle_site_symmetry_1
_geom_angle_site_symmetry_3
_geom_angle
_geom_angle_publ_flag
O5 Cu1 O1 . . 88.80(12) yes
O5 Cu1 N1 . . 178.37(15) yes
O1 Cu1 N1 . . 91.64(15) yes
O5 Cu1 N2 . . 98.57(14) yes
O1 Cu1 N2 . . 170.92(15) yes
N1 Cu1 N2 . . 80.84(17) yes
O5 Cu1 O5 . 2_666 77.27(12) yes
O1 Cu1 O5 . 2_666 89.05(13) yes
N1 Cu1 O5 . 2_666 104.30(13) yes
N2 Cu1 O5 . 2_666 97.70(13) yes
C11 O1 Cu1 . . 115.6(3) no
C15 O5 Cu1 . . 123.1(3) no
C15 O5 Cu1 . 2_666 131.6(3) no
Cu1 O5 Cu1 . 2_666 102.73(12) no
H1W1 O1W H1W2 . . 111(6) no
C1 N1 C5 . . 118.9(4) no
C1 N1 Cu1 . . 126.3(4) no
C5 N1 Cu1 . . 114.8(3) no
C10 N2 C6 . . 118.4(4) no
C10 N2 Cu1 . . 126.8(3) no
C6 N2 Cu1 . . 114.8(3) no
O3 N3 O4 . . 123.4(10) no
O8 N4 O7 . . 127.3(8) no
N1 C1 C2 . . 121.7(6) no
N1 C1 H1 . . 119.1 no
C2 C1 H1 . . 119.1 no
C3 C2 C1 . . 119.8(6) no
C3 C2 H2 . . 120.1 no
C1 C2 H2 . . 120.1 no
C2 C3 C4 . . 119.8(6) no
C2 C3 H3 . . 120.1 no
C4 C3 H3 . . 120.1 no
C3 C4 C5 . . 120.1(6) no
C3 C4 H4 . . 119.9 no
C5 C4 H4 . . 119.9 no
N1 C5 C4 . . 119.6(5) no
N1 C5 C6 . . 115.2(4) no
C4 C5 C6 . . 125.2(5) no
N2 C6 C7 . . 122.0(5) no
N2 C6 C5 . . 114.4(4) no
C7 C6 C5 . . 123.6(5) no
C6 C7 C8 . . 119.0(6) no
C6 C7 H7 . . 120.5 no
C8 C7 H7 . . 120.5 no
C9 C8 C7 . . 118.9(6) no
C9 C8 H8 . . 120.5 no
C7 C8 H8 . . 120.5 no
C8 C9 C10 . . 119.6(6) no
C8 C9 H9 . . 120.2 no
C10 C9 H9 . . 120.2 no
N2 C10 C9 . . 122.1(5) no
N2 C10 H10 . . 119.0 no
C9 C10 H10 . . 119.0 no
O2 C11 O1 . . 125.6(5) no
O2 C11 C12 . . 118.8(5) no
O1 C11 C12 . . 115.4(5) no
C13 C12 C14 . . 117.1(5) no
C13 C12 C11 . . 123.5(5) no
C14 C12 C11 . . 119.3(5) no
C14 C13 C12 2_667 . 122.7(5) no
C14 C13 H13 2_667 . 118.6 no
C12 C13 H13 . . 118.6 no
C13 C14 C12 2_667 . 120.1(5) no
C13 C14 H14 2_667 . 119.9 no
C12 C14 H14 . . 119.9 no
O6 C15 O5 . . 126.7(4) no
O6 C15 C16 . . 118.8(5) no
O5 C15 C16 . . 114.5(4) no
C17 C16 C18 . . 117.9(4) no
C17 C16 C15 . . 120.0(4) no
C18 C16 C15 . . 122.0(4) no
C16 C17 C18 . 2_566 119.8(4) no
C16 C17 H17 . . 120.1 no
C18 C17 H17 2_566 . 120.1 no
C17 C18 C16 2_566 . 122.3(4) no
C17 C18 H18 2_566 . 118.9 no
C16 C18 H18 . . 118.9 no

loop_
_geom_bond_atom_site_label_1
_geom_bond_atom_site_label_2
_geom_bond_site_symmetry_2
_geom_bond_distance
_geom_bond_publ_flag
Cu1 O5 . 1.949(3) yes
Cu1 O1 . 1.955(3) yes
Cu1 N1 . 1.994(4) yes
Cu1 N2 . 1.996(4) ye
Cu1 O5 2_666 2.373(3) yes
O1 C11 . 1.268(6) no
O2 C11 . 1.231(6) no
O3 N3 . 1.179(13) no
O4 N3 . 1.250(16) no
O5 C15 . 1.287(5) no
O5 Cu1 2_666 2.373(3) no
O6 C15 . 1.213(5) no
O7 N4 . 1.236(9) no
O8 N4 . 1.160(9) no
O1W H1W1 . 0.85(6) no
O1W H1W2 . 0.85(5) no
N1 C1 . 1.341(6) no
N1 C5 . 1.349(6) no
N2 C10 . 1.333(6) no
N2 C6 . 1.359(5) no
C1 C2 . 1.365(6) no
C1 H1 . 0.9300 no
C2 C3 . 1.341(8) no
C2 H2 . 0.9300 no
C3 C4 . 1.344(8) no
C3 H3 . 0.9300 no
C4 C5 . 1.395(6) no
C4 H4 . 0.9300 no
C5 C6 . 1.453(7) no
C6 C7 . 1.372(7) no
C7 C8 . 1.384(8) no
C7 H7 . 0.9300 no
C8 C9 . 1.371(8) no
C8 H8 . 0.9300 no
C9 C10 . 1.378(7) no
C9 H9 . 0.9300 no
C10 H10 . 0.9300 no
C11 C12 . 1.518(6) no
C12 C13 . 1.375(7) no
C12 C14 . 1.381(6) no
C13 C14 2_667 1.370(6) no
C13 H13 . 0.9300 no
C14 C13 2_667 1.370(6) no
C14 H14 . 0.9300 no
C15 C16 . 1.525(6) no
C16 C17 . 1.372(6) no
C16 C18 . 1.386(6) no
C17 C18 2_566 1.376(5) no
C17 H17 . 0.9300 no
C18 C17 2_566 1.376(5) no
C18 H18 . 0.9300 no

loop_
_geom_hbond_atom_site_label_D
_geom_hbond_atom_site_label_H
_geom_hbond_atom_site_label_A
_geom_hbond_site_symmetry_A
_geom_hbond_distance_DH
_geom_hbond_distance_HA
_geom_hbond_distance_DA
_geom_hbond_angle_DHA
_geom_hbond_publ_flag
O1W H1W1 O2 . 0.85(6) 1.98(6) 2.815(6) 169(6) yes
O1W H1W2 O6 2_556 0.85(5) 2.09(4) 2.879(7) 155(8) yes

loop_
_geom_torsion_atom_site_label_1
_geom_torsion_atom_site_label_2
_geom_torsion_atom_site_label_3
_geom_torsion_atom_site_label_4
_geom_torsion_site_symmetry_1
_geom_torsion_site_symmetry_4
_geom_torsion
_geom_torsion_publ_flag
O5 Cu1 O1 C11 . . 70.1(3) no
N1 Cu1 O1 C11 . . -108.3(3) no
O5 Cu1 O1 C11 2_666 . 147.4(3) no
O1 Cu1 O5 C15 . . -107.0(3) no
N2 Cu1 O5 C15 . . 67.7(3) no
O5 Cu1 O5 C15 2_666 . 163.7(4) no
O1 Cu1 O5 Cu1 . 2_666 89.30(14) no
N2 Cu1 O5 Cu1 . 2_666 -96.01(14) no
O5 Cu1 O5 Cu1 2_666 2_666 0.0 no
O1 Cu1 N1 C1 . . -7.7(4) no
N2 Cu1 N1 C1 . . 177.4(4) no
O5 Cu1 N1 C1 2_666 . 81.7(4) no
O1 Cu1 N1 C5 . . 173.4(3) no
N2 Cu1 N1 C5 . . -1.5(3) no
O5 Cu1 N1 C5 2_666 . -97.1(3) no
O5 Cu1 N2 C10 . . 1.0(4) no
N1 Cu1 N2 C10 . . 179.5(4) no
O5 Cu1 N2 C10 2_666 . -77.2(4) no
O5 Cu1 N2 C6 . . -176.6(3) no
N1 Cu1 N2 C6 . . 1.8(3) no
O5 Cu1 N2 C6 2_666 . 105.2(3) no
C5 N1 C1 C2 . . -0.7(7) no
Cu1 N1 C1 C2 . . -179.5(4) no
N1 C1 C2 C3 . . 0.2(8) no
C1 C2 C3 C4 . . 1.3(9) no
C2 C3 C4 C5 . . -2.1(9) no
C1 N1 C5 C4 . . -0.2(7) no
Cu1 N1 C5 C4 . . 178.8(3) no
C1 N1 C5 C6 . . -178.1(4) no
Cu1 N1 C5 C6 . . 0.9(5) no
C3 C4 C5 N1 . . 1.6(8) no
C3 C4 C5 C6 . . 179.3(5) no
C10 N2 C6 C7 . . -1.0(7) no
Cu1 N2 C6 C7 . . 176.8(4) no
C10 N2 C6 C5 . . -179.7(4) no
Cu1 N2 C6 C5 . . -1.9(5) no
N1 C5 C6 N2 . . 0.7(6) no
C4 C5 C6 N2 . . -177.1(4) no
N1 C5 C6 C7 . . -178.0(5) no
C4 C5 C6 C7 . . 4.2(8) no
N2 C6 C7 C8 . . -1.2(9) no
C5 C6 C7 C8 . . 177.4(6) no
C6 C7 C8 C9 . . 2.8(11) no
C7 C8 C9 C10 . . -2.2(10) no
C6 N2 C10 C9 . . 1.6(8) no
Cu1 N2 C10 C9 . . -175.9(4) no
C8 C9 C10 N2 . . 0.0(9) no
Cu1 O1 C11 O2 . . 8.7(7) no
Cu1 O1 C11 C12 . . -166.6(3) no
O2 C11 C12 C13 . . 149.7(6) no
O1 C11 C12 C13 . . -34.7(7) no
O2 C11 C12 C14 . . -33.1(7) no
O1 C11 C12 C14 . . 142.5(5) no
C14 C12 C13 C14 . 2_667 0.1(9) no
C11 C12 C13 C14 . 2_667 177.3(5) no
C13 C12 C14 C13 . 2_667 -0.1(9) no
C11 C12 C14 C13 . 2_667 -177.5(5) no
Cu1 O5 C15 O6 . . -20.8(7) no
Cu1 O5 C15 O6 2_666 . 137.7(4) no
Cu1 O5 C15 C16 . . 157.4(3) no
Cu1 O5 C15 C16 2_666 . -44.0(5) no
O6 C15 C16 C17 . . 127.5(5) no
O5 C15 C16 C17 . . -50.9(6) no
O6 C15 C16 C18 . . -47.5(7) no
O5 C15 C16 C18 . . 134.0(5) no
C18 C16 C17 C18 . 2_566 -0.4(7) no
C15 C16 C17 C18 . 2_566 -175.7(4) no
C17 C16 C18 C17 . 2_566 0.4(8) no
C15 C16 C18 C17 . 2_566 175.6(4) no
